data_1573026
loop_
_publ_author_name
'Roper, Natalie J.'
'Campbell, Aaron D. G.'
'Waddell, Paul G.'
'Brown, Alistair K.'
'Ermanis, Kristaps'
'Armstrong, Roly J.'

_publ_section_title
;
 A stereodivergent multicomponent approach for the synthesis of C-N
 atropisomeric peptide analogues.
;
_journal_issue 40
_journal_name_full 'Chemical science'
_journal_page_first 16743
_journal_page_last 16751
_journal_paper_doi 10.1039/d4sc04700a
_journal_volume 15
_journal_year 2024
_chemical_formula_moiety 'C29 H34 N2 O2'
_chemical_formula_sum 'C29 H34 N2 O2'
_chemical_formula_weight 442.58
_space_group_crystal_system monoclinic
_space_group_IT_number 14
_space_group_name_Hall '-P 2yn'
_space_group_name_H-M_alt 'P 1 21/n 1'
_atom_sites_solution_hydrogens mixed
_atom_sites_solution_primary dual
_audit_creation_date 2023-01-16
_audit_creation_method
;
Olex2 1.3
(compiled 2020.12.01 svn.r5f60950 for OlexSys, GUI svn.r6408)
;
_audit_update_record
;
2024-05-15 deposited with the CCDC.	2024-09-16 downloaded from the CCDC.
;
_cell_angle_alpha 90
_cell_angle_beta 103.9500(10)
_cell_angle_gamma 90
_cell_formula_units_Z 4
_cell_length_a 14.1161(2)
_cell_length_b 12.9639(2)
_cell_length_c 14.5367(2)
_cell_measurement_reflns_used 18194
_cell_measurement_temperature 150.0(2)
_cell_measurement_theta_max 77.8860
_cell_measurement_theta_min 3.9050
_cell_volume 2581.75(7)
_computing_cell_refinement 'CrysAlisPro 1.171.42.73a (Rigaku OD, 2022)'
_computing_data_collection 'CrysAlisPro 1.171.42.73a (Rigaku OD, 2022)'
_computing_data_reduction 'CrysAlisPro 1.171.42.73a (Rigaku OD, 2022)'
_computing_molecular_graphics 'Olex2 1.3 (Dolomanov et al., 2009)'
_computing_publication_material 'Olex2 1.3 (Dolomanov et al., 2009)'
_computing_structure_refinement 'XL  (Sheldrick, 2008)'
_computing_structure_solution 'SHELXT 2014/5 (Sheldrick, 2014)'
_diffrn_ambient_environment N~2~
_diffrn_ambient_temperature 150.0(2)
_diffrn_detector 'Hybrid Pixel Array Detector'
_diffrn_detector_area_resol_mean 10.0000
_diffrn_detector_type 'HyPix-Arc 100'
_diffrn_measured_fraction_theta_full 1.000
_diffrn_measured_fraction_theta_max 0.938
_diffrn_measurement_details
;
List of Runs (angles in degrees, time in seconds):

  # Type    Start    End  Width  t~exp~   \w     \q     \k     \f   Frames
#--------------------------------------------------------------------------
  1  \w    -63.00 -23.00   0.50    0.46    --  -92.01  77.00 -60.00   80
  2  \w    -47.00 -21.00   0.50    0.46    --  -92.01  45.00-120.00   52
  3  \w    -51.00 -26.00   0.50    0.46    --  -92.01  45.00 -60.00   50
  4  \w    -49.00 -15.00   0.50    0.46    --  -92.01  45.00-150.00   68
  5  \w    -47.00 -22.00   0.50    0.46    --  -92.01  45.00  60.00   50
  6  \w    -46.00 -20.00   0.50    0.46    --  -92.01  45.00  90.00   52
  7  \w    -71.00 -43.00   0.50    0.46    --  -92.01  61.00 150.00   56
  8  \w    -51.00 -16.00   0.50    0.46    --  -92.01  45.00 150.00   70
  9  \w    -51.00 -19.00   0.50    0.46    --  -92.01  45.00 120.00   64
 10  \w    -27.00  22.00   0.50    0.46    --  -49.76  19.00 -60.00   98
 11  \w    -12.00  28.00   0.50    0.46    --  -49.76  19.00-120.00   80
 12  \w    -26.00  28.00   0.50    0.46    --  -49.76  19.00 120.00  108
 13  \w     80.00 109.00   0.50    0.46    --   48.76 123.00 -67.00   58
 14  \w    102.00 127.00   0.50    0.46    --  108.00 123.00 -67.00   50
 15  \w     86.00 111.00   0.50    0.46    --  108.00 150.00  94.00   50
 16  \w     58.00 118.00   0.50    0.46    --   48.76 150.00  94.00  120
 17  \w     78.00 121.00   0.50    0.46    --   48.76 125.00  90.00   86
 18  \w     76.00 114.00   0.50    0.46    --   96.11  61.00  90.00   76
 19  \w    126.00 155.00   0.50    0.46    --   96.11  61.00  90.00   58
 20  \w     48.00  73.00   0.50    0.46    --  108.00 -95.00-120.00   50
 21  \w     73.00  98.00   0.50    0.46    --  108.00-123.00-148.00   50
 22  \w     36.00  80.00   0.50    0.46    --   48.76-123.00-148.00   88
 23  \w     60.00  85.00   0.50    0.46    --  108.00-150.00  49.00   50
 24  \w     73.00 101.00   0.50    0.46    --  108.00-125.00 150.00   56
 25  \w     37.00  63.00   0.50    0.46    --  108.00-125.00 150.00   52
 26  \w    -30.00  22.00   0.50    0.46    --   48.76 -19.00  90.00  104
 27  \w     18.00  51.00   0.50    0.46    --   96.11 -45.00   0.00   66
 28  \w     43.00  70.00   0.50    0.46    --  108.00 -77.00  30.00   54
 29  \w     24.00  50.00   0.50    0.46    --   96.11 -45.00  90.00   52
 30  \w     20.00  45.00   0.50    0.46    --   96.11 -45.00  30.00   50
 31  \w     37.00  62.00   0.50    0.46    --  108.00 -61.00 -30.00   50
 32  \w     57.00 102.00   0.50    0.46    --  108.00 -77.00 -60.00   90
 33  \w     44.00  69.00   0.50    0.46    --  108.00 -61.00-180.00   50
 34  \w    -27.00  38.00   0.50    0.46    --   48.76 -38.00-180.00  130
 35  \w   -164.00 -40.00   0.50    0.46    --  -92.01 -15.00 -30.00  248
 36  \w   -112.00 -87.00   0.50    0.46    --  -49.76-150.00  49.00   50
 37  \w   -133.00-108.00   0.50    0.46    --  -92.01-150.00  49.00   50
 38  \w   -137.00-112.00   0.50    0.46    --  -92.01-123.00-148.00   50
 39  \w   -107.00 -33.00   0.50    0.46    --  -99.00 105.00 -43.54  148
 40  \w    -65.00 -40.00   0.50    0.46    --  -92.01 123.00 -67.00   50
 41  \w   -107.00 -33.00   0.50    0.46    --  -99.00 108.00-111.72  148
 42  \w    -59.00 -34.00   0.50    0.46    --  -49.76 123.00 -67.00   50
 43  \w   -108.00 -52.00   0.50    0.46    --  -99.00 109.00  49.44  112
 44  \w   -129.00 -52.00   0.50    0.46    --  -92.01 150.00  94.00  154
;
_diffrn_measurement_device 'four-circle diffractometer'
_diffrn_measurement_device_type 'XtaLAB Synergy, Single source at home/near, HyPix-Arc 100'
_diffrn_measurement_method '\w scans'
_diffrn_orient_matrix_type 'CrysAlisPro convention (1999,Acta A55,543-557)'
_diffrn_orient_matrix_UB_11 0.1014876000
_diffrn_orient_matrix_UB_12 0.0365167000
_diffrn_orient_matrix_UB_13 -0.0085071000
_diffrn_orient_matrix_UB_21 -0.0362482000
_diffrn_orient_matrix_UB_22 0.1125520000
_diffrn_orient_matrix_UB_23 -0.0082445000
_diffrn_orient_matrix_UB_31 0.0323905000
_diffrn_orient_matrix_UB_32 0.0114192000
_diffrn_orient_matrix_UB_33 0.1084123000
_diffrn_radiation_monochromator graphite
_diffrn_radiation_probe x-ray
_diffrn_radiation_type 'Cu K\a'
_diffrn_radiation_wavelength 1.54184
_diffrn_reflns_av_R_equivalents 0.0298
_diffrn_reflns_av_unetI/netI 0.0192
_diffrn_reflns_Laue_measured_fraction_full 1.000
_diffrn_reflns_Laue_measured_fraction_max 0.938
_diffrn_reflns_limit_h_max 17
_diffrn_reflns_limit_h_min -17
_diffrn_reflns_limit_k_max 15
_diffrn_reflns_limit_k_min -15
_diffrn_reflns_limit_l_max 17
_diffrn_reflns_limit_l_min -12
_diffrn_reflns_number 30909
_diffrn_reflns_point_group_measured_fraction_full 1.000
_diffrn_reflns_point_group_measured_fraction_max 0.938
_diffrn_reflns_theta_full 67.684
_diffrn_reflns_theta_max 78.327
_diffrn_reflns_theta_min 3.918
_diffrn_source 'fine-focus sealed X-ray tube'
_diffrn_source_type 'Enhance (Cu) X-ray Source'
_exptl_absorpt_coefficient_mu 0.555
_exptl_absorpt_correction_T_max 0.958
_exptl_absorpt_correction_T_min 0.935
_exptl_absorpt_correction_type analytical
_exptl_absorpt_process_details
;
CrysAlisPro 1.171.42.73a (Rigaku Oxford Diffraction, 2022)
Analytical numeric absorption correction using a multifaceted crystal
model based on expressions derived by R.C. Clark & J.S. Reid.
(Clark, R. C. & Reid, J. S. (1995). Acta Cryst. A51, 887-897)
Empirical absorption correction using spherical harmonics,
implemented in SCALE3 ABSPACK scaling algorithm.
;
_exptl_crystal_colour colourless
_exptl_crystal_colour_primary colourless
_exptl_crystal_density_diffrn 1.139
_exptl_crystal_description prism
_exptl_crystal_F_000 952
_exptl_crystal_size_max 0.19
_exptl_crystal_size_mid 0.1
_exptl_crystal_size_min 0.09
_refine_diff_density_max 0.260
_refine_diff_density_min -0.266
_refine_diff_density_rms 0.033
_refine_ls_extinction_coef 0.00119(17)
_refine_ls_extinction_expression Fc^*^=kFc[1+0.001xFc^2^\l^3^/sin(2\q)]^-1/4^
_refine_ls_extinction_method 'SHELXL-2018/3 (Sheldrick 2018)'
_refine_ls_goodness_of_fit_ref 1.062
_refine_ls_hydrogen_treatment mixed
_refine_ls_matrix_type full
_refine_ls_number_parameters 308
_refine_ls_number_reflns 5208
_refine_ls_number_restraints 0
_refine_ls_restrained_S_all 1.062
_refine_ls_R_factor_all 0.0436
_refine_ls_R_factor_gt 0.0387
_refine_ls_shift/su_max 0.000
_refine_ls_shift/su_mean 0.000
_refine_ls_structure_factor_coef Fsqd
_refine_ls_weighting_details 'w=1/[\s^2^(Fo^2^)+(0.0486P)^2^+0.6746P] where P=(Fo^2^+2Fc^2^)/3'
_refine_ls_weighting_scheme calc
_refine_ls_wR_factor_gt 0.1004
_refine_ls_wR_factor_ref 0.1042
_reflns_Friedel_coverage 0.000
_reflns_number_gt 4592
_reflns_number_total 5208
_reflns_threshold_expression 'I > 2\s(I)'
_cod_data_source_file d4sc04700a3.cif
_cod_data_source_block rja230005_fa
_cod_database_code 1573026
_shelx_shelxl_version_number 2018/3
_chemical_oxdiff_formula 'C29 H34 N2 O2'
_shelx_space_group_comment
;
The symmetry employed for this shelxl refinement is uniquely defined
by the following loop, which should always be used as a source of
symmetry information in preference to the above space-group names.
They are only intended as comments.
;
_shelx_estimated_absorpt_t_max 0.952
_shelx_estimated_absorpt_t_min 0.902
_reflns_odcompleteness_completeness 99.98
_reflns_odcompleteness_iscentric 1
_reflns_odcompleteness_theta 66.97
_olex2_refinement_description
;
1. Fixed Uiso
 At 1.2 times of:
  All C(H) groups, All N(H) groups
 At 1.5 times of:
  All C(H,H,H) groups
2.a Ternary CH refined with riding coordinates:
 C2(H2)
2.b Aromatic/amide H refined with riding coordinates:
 C4(H4), C5(H5), C6(H6), C7(H7), C8(H8), C15(H15), C16(H16), C17(H17),
 C18(H18), C25(H25), C26(H26), C27(H27), C28(H28), C29(H29)
2.c Idealised Me refined as rotating group:
 C10(H10A,H10B,H10C), C11(H11A,H11B,H11C), C12(H12A,H12B,H12C), C20(H20A,H20B,
 H20C), C21(H21A,H21B,H21C), C22(H22A,H22B,H22C)
;
_olex2_submission_special_instructions 'No special instructions were received'
_oxdiff_exptl_absorpt_empirical_details
;
Empirical correction (ABSPACK) includes:
- Absorption correction using spherical harmonics
- Frame scaling
;
_oxdiff_exptl_absorpt_empirical_full_max 1.309
_oxdiff_exptl_absorpt_empirical_full_min 0.710

loop_
_space_group_symop_operation_xyz
'x, y, z'
'-x+1/2, y+1/2, -z+1/2'
'-x, -y, -z'
'x-1/2, -y-1/2, z-1/2'

loop_
_atom_site_label
_atom_site_type_symbol
_atom_site_fract_x
_atom_site_fract_y
_atom_site_fract_z
_atom_site_U_iso_or_equiv
_atom_site_adp_type
_atom_site_occupancy
_atom_site_site_symmetry_order
_atom_site_calc_flag
_atom_site_refinement_flags_posn
_atom_site_refinement_flags_adp
_atom_site_refinement_flags_occupancy
_atom_site_disorder_assembly
_atom_site_disorder_group
O1 O 0.41180(6) 0.72715(7) 0.26614(6) 0.0358(2) Uani 1 1 d . . . . .
O2 O 0.62242(6) 0.53484(8) 0.50468(6) 0.0402(2) Uani 1 1 d . . . . .
N1 N 0.33567(7) 0.63158(8) 0.35781(7) 0.0301(2) Uani 1 1 d . . . . .
H1 H 0.3433(10) 0.5786(11) 0.3971(10) 0.036 Uiso 1 1 d . U . . .
N2 N 0.58998(6) 0.62028(7) 0.36437(6) 0.0243(2) Uani 1 1 d . . . . .
C1 C 0.40936(8) 0.65294(9) 0.31755(8) 0.0267(2) Uani 1 1 d . . . . .
C2 C 0.49098(8) 0.57229(9) 0.33753(8) 0.0264(2) Uani 1 1 d . . . . .
H2 H 0.482824 0.529795 0.392519 0.032 Uiso 1 1 calc R U . . .
C3 C 0.48434(8) 0.49975(9) 0.25387(8) 0.0288(2) Uani 1 1 d . . . . .
C4 C 0.43478(9) 0.52469(10) 0.16191(9) 0.0335(3) Uani 1 1 d . . . . .
H4 H 0.396231 0.585539 0.150323 0.040 Uiso 1 1 calc R U . . .
C5 C 0.44136(9) 0.46104(11) 0.08685(10) 0.0407(3) Uani 1 1 d . . . . .
H5 H 0.407119 0.478543 0.024189 0.049 Uiso 1 1 calc R U . . .
C6 C 0.49731(10) 0.37253(11) 0.10264(11) 0.0469(4) Uani 1 1 d . . . . .
H6 H 0.503402 0.330492 0.050842 0.056 Uiso 1 1 calc R U . . .
C7 C 0.54441(10) 0.34538(11) 0.19417(12) 0.0480(4) Uani 1 1 d . . . . .
H7 H 0.581749 0.283704 0.205503 0.058 Uiso 1 1 calc R U . . .
C8 C 0.53724(9) 0.40807(10) 0.26951(10) 0.0383(3) Uani 1 1 d . . . . .
H8 H 0.568700 0.388283 0.332379 0.046 Uiso 1 1 calc R U . . .
C9 C 0.24411(9) 0.69147(11) 0.34273(9) 0.0385(3) Uani 1 1 d . . . . .
C10 C 0.18361(11) 0.64204(14) 0.40400(12) 0.0597(5) Uani 1 1 d . . . . .
H10A H 0.170445 0.569903 0.385024 0.089 Uiso 1 1 calc R U . . .
H10B H 0.121739 0.679280 0.395937 0.089 Uiso 1 1 calc R U . . .
H10C H 0.219568 0.644980 0.470643 0.089 Uiso 1 1 calc R U . . .
C11 C 0.18883(11) 0.68262(18) 0.23903(12) 0.0692(6) Uani 1 1 d . . . . .
H11A H 0.229949 0.708228 0.198437 0.104 Uiso 1 1 calc R U . . .
H11B H 0.128891 0.723715 0.228243 0.104 Uiso 1 1 calc R U . . .
H11C H 0.172141 0.610215 0.223780 0.104 Uiso 1 1 calc R U . . .
C12 C 0.26529(14) 0.80271(14) 0.37040(19) 0.0826(7) Uani 1 1 d . . . . .
H12A H 0.301563 0.806450 0.436904 0.124 Uiso 1 1 calc R U . . .
H12B H 0.203713 0.840569 0.362133 0.124 Uiso 1 1 calc R U . . .
H12C H 0.304352 0.833431 0.330162 0.124 Uiso 1 1 calc R U . . .
C13 C 0.62182(7) 0.69190(8) 0.30148(7) 0.0239(2) Uani 1 1 d . . . . .
C14 C 0.63576(8) 0.79773(9) 0.32168(8) 0.0279(2) Uani 1 1 d . . . . .
C15 C 0.67394(9) 0.85460(9) 0.25659(9) 0.0344(3) Uani 1 1 d . . . . .
H15 H 0.686157 0.926010 0.268544 0.041 Uiso 1 1 calc R U . . .
C16 C 0.69470(9) 0.81299(10) 0.17654(8) 0.0351(3) Uani 1 1 d . . . . .
H16 H 0.720857 0.855185 0.135255 0.042 Uiso 1 1 calc R U . . .
C17 C 0.67727(8) 0.70947(10) 0.15655(8) 0.0312(3) Uani 1 1 d . . . . .
H17 H 0.689591 0.679956 0.100757 0.037 Uiso 1 1 calc R U . . .
C18 C 0.64157(8) 0.64988(9) 0.21938(7) 0.0265(2) Uani 1 1 d . . . . .
H18 H 0.630109 0.578513 0.206547 0.032 Uiso 1 1 calc R U . . .
C19 C 0.61337(10) 0.86134(9) 0.40396(9) 0.0357(3) Uani 1 1 d . . . . .
C20 C 0.57099(10) 0.80288(10) 0.47676(9) 0.0393(3) Uani 1 1 d . . . . .
H20A H 0.511312 0.766854 0.444089 0.059 Uiso 1 1 calc R U . . .
H20B H 0.555696 0.851874 0.522458 0.059 Uiso 1 1 calc R U . . .
H20C H 0.618906 0.752590 0.510215 0.059 Uiso 1 1 calc R U . . .
C21 C 0.70843(12) 0.91322(12) 0.45914(10) 0.0517(4) Uani 1 1 d . . . . .
H21A H 0.757295 0.860153 0.484161 0.078 Uiso 1 1 calc R U . . .
H21B H 0.695259 0.953493 0.511739 0.078 Uiso 1 1 calc R U . . .
H21C H 0.733149 0.958979 0.416587 0.078 Uiso 1 1 calc R U . . .
C22 C 0.53752(12) 0.94468(11) 0.36008(11) 0.0501(4) Uani 1 1 d . . . . .
H22A H 0.564268 0.988786 0.317741 0.075 Uiso 1 1 calc R U . . .
H22B H 0.522435 0.986763 0.410720 0.075 Uiso 1 1 calc R U . . .
H22C H 0.477775 0.911310 0.323974 0.075 Uiso 1 1 calc R U . . .
C23 C 0.65169(8) 0.58660(9) 0.44590(8) 0.0274(2) Uani 1 1 d . . . . .
C24 C 0.75869(8) 0.60984(8) 0.46383(7) 0.0253(2) Uani 1 1 d . . . . .
C25 C 0.80841(9) 0.64578(10) 0.55250(8) 0.0339(3) Uani 1 1 d . . . . .
H25 H 0.773169 0.662166 0.598612 0.041 Uiso 1 1 calc R U . . .
C26 C 0.90913(9) 0.65793(10) 0.57422(9) 0.0358(3) Uani 1 1 d . . . . .
H26 H 0.942349 0.684850 0.634097 0.043 Uiso 1 1 calc R U . . .
C27 C 0.96073(9) 0.63075(9) 0.50848(8) 0.0323(3) Uani 1 1 d . . . . .
H27 H 1.029714 0.638056 0.523489 0.039 Uiso 1 1 calc R U . . .
C28 C 0.91239(8) 0.59298(9) 0.42095(8) 0.0313(3) Uani 1 1 d . . . . .
H28 H 0.948270 0.573332 0.376242 0.038 Uiso 1 1 calc R U . . .
C29 C 0.81170(8) 0.58366(8) 0.39820(8) 0.0263(2) Uani 1 1 d . . . . .
H29 H 0.778665 0.559215 0.337303 0.032 Uiso 1 1 calc R U . . .

loop_
_atom_site_aniso_label
_atom_site_aniso_U_11
_atom_site_aniso_U_22
_atom_site_aniso_U_33
_atom_site_aniso_U_23
_atom_site_aniso_U_13
_atom_site_aniso_U_12
O1 0.0335(4) 0.0341(5) 0.0443(5) 0.0162(4) 0.0181(4) 0.0084(4)
O2 0.0308(4) 0.0543(6) 0.0371(5) 0.0233(4) 0.0115(3) 0.0030(4)
N1 0.0268(5) 0.0356(5) 0.0311(5) 0.0117(4) 0.0132(4) 0.0081(4)
N2 0.0236(4) 0.0253(5) 0.0256(4) 0.0056(4) 0.0088(3) 0.0009(4)
C1 0.0264(5) 0.0290(6) 0.0265(5) 0.0043(4) 0.0096(4) 0.0039(4)
C2 0.0223(5) 0.0271(6) 0.0318(6) 0.0075(4) 0.0106(4) 0.0016(4)
C3 0.0216(5) 0.0258(6) 0.0413(6) 0.0020(5) 0.0122(4) -0.0028(4)
C4 0.0278(6) 0.0346(6) 0.0397(6) -0.0002(5) 0.0111(5) -0.0018(5)
C5 0.0343(6) 0.0461(8) 0.0436(7) -0.0086(6) 0.0131(5) -0.0091(6)
C6 0.0392(7) 0.0424(8) 0.0636(9) -0.0201(7) 0.0210(7) -0.0107(6)
C7 0.0381(7) 0.0295(7) 0.0780(10) -0.0097(7) 0.0173(7) 0.0003(5)
C8 0.0309(6) 0.0289(6) 0.0547(8) 0.0025(5) 0.0098(5) 0.0006(5)
C9 0.0299(6) 0.0457(7) 0.0452(7) 0.0155(6) 0.0190(5) 0.0138(5)
C10 0.0430(8) 0.0780(11) 0.0700(10) 0.0352(9) 0.0372(8) 0.0256(8)
C11 0.0362(8) 0.1162(16) 0.0551(9) 0.0325(10) 0.0111(7) 0.0235(9)
C12 0.0609(11) 0.0519(10) 0.152(2) -0.0104(12) 0.0580(13) 0.0156(8)
C13 0.0215(5) 0.0265(5) 0.0241(5) 0.0054(4) 0.0067(4) 0.0002(4)
C14 0.0276(5) 0.0285(6) 0.0269(5) 0.0039(4) 0.0052(4) 0.0004(4)
C15 0.0371(6) 0.0281(6) 0.0370(6) 0.0062(5) 0.0073(5) -0.0056(5)
C16 0.0329(6) 0.0408(7) 0.0327(6) 0.0120(5) 0.0102(5) -0.0070(5)
C17 0.0279(5) 0.0421(7) 0.0250(5) 0.0036(5) 0.0092(4) -0.0024(5)
C18 0.0241(5) 0.0295(6) 0.0264(5) 0.0017(4) 0.0072(4) -0.0018(4)
C19 0.0455(7) 0.0283(6) 0.0330(6) -0.0021(5) 0.0088(5) 0.0029(5)
C20 0.0495(8) 0.0392(7) 0.0317(6) -0.0041(5) 0.0144(5) 0.0082(6)
C21 0.0653(10) 0.0430(8) 0.0430(8) -0.0104(6) 0.0056(7) -0.0112(7)
C22 0.0694(10) 0.0333(7) 0.0497(8) 0.0019(6) 0.0183(7) 0.0162(7)
C23 0.0281(5) 0.0290(6) 0.0271(5) 0.0058(4) 0.0106(4) 0.0046(4)
C24 0.0272(5) 0.0237(5) 0.0257(5) 0.0038(4) 0.0076(4) 0.0035(4)
C25 0.0362(6) 0.0406(7) 0.0261(6) -0.0021(5) 0.0096(5) 0.0078(5)
C26 0.0375(6) 0.0356(7) 0.0304(6) -0.0065(5) 0.0008(5) 0.0024(5)
C27 0.0268(5) 0.0315(6) 0.0371(6) 0.0015(5) 0.0048(5) -0.0013(5)
C28 0.0297(6) 0.0351(6) 0.0314(6) 0.0014(5) 0.0117(5) 0.0045(5)
C29 0.0287(5) 0.0254(5) 0.0246(5) -0.0009(4) 0.0058(4) 0.0034(4)

loop_
_atom_type_symbol
_atom_type_description
_atom_type_scat_dispersion_real
_atom_type_scat_dispersion_imag
_atom_type_scat_source
C C 0.0181 0.0091 'International Tables Vol C Tables 4.2.6.8 and 6.1.1.4'
H H 0.0000 0.0000 'International Tables Vol C Tables 4.2.6.8 and 6.1.1.4'
N N 0.0311 0.0180 'International Tables Vol C Tables 4.2.6.8 and 6.1.1.4'
O O 0.0492 0.0322 'International Tables Vol C Tables 4.2.6.8 and 6.1.1.4'

loop_
_exptl_crystal_face_index_h
_exptl_crystal_face_index_k
_exptl_crystal_face_index_l
_exptl_crystal_face_perp_dist
1 1 0 0.0467
-1 -1 0 0.0457
-1 0 1 0.0749
1 0 -1 0.0709
1 0 0 0.0535
-1 0 0 0.0535
1 0 1 0.0615
-1 0 -1 0.0635
1 -1 1 0.0555
-1 1 -1 0.0535
0 -1 -1 0.0524
0 -1 0 0.0534
0 1 0 0.0534
0 -1 1 0.0655
1 -1 -1 0.0601
-1 1 1 0.0711
1 -1 0 0.0469
-1 1 0 0.0509
1 1 -1 0.0606
-1 -1 1 0.0626

loop_
_geom_angle_atom_site_label_1
_geom_angle_atom_site_label_2
_geom_angle_atom_site_label_3
_geom_angle
_geom_angle_site_symmetry_1
_geom_angle_site_symmetry_3
_geom_angle_publ_flag
C1 N1 H1 117.2(9) . . ?
C1 N1 C9 124.75(10) . . ?
C9 N1 H1 118.0(9) . . ?
C13 N2 C2 121.03(8) . . ?
C23 N2 C2 117.10(9) . . ?
C23 N2 C13 121.59(9) . . ?
O1 C1 N1 124.64(10) . . ?
O1 C1 C2 121.48(9) . . ?
N1 C1 C2 113.83(9) . . ?
N2 C2 C1 112.28(9) . . ?
N2 C2 H2 107.6 . . ?
N2 C2 C3 109.85(8) . . ?
C1 C2 H2 107.6 . . ?
C3 C2 C1 111.82(9) . . ?
C3 C2 H2 107.6 . . ?
C4 C3 C2 123.00(10) . . ?
C4 C3 C8 118.78(11) . . ?
C8 C3 C2 118.00(11) . . ?
C3 C4 H4 119.9 . . ?
C5 C4 C3 120.27(12) . . ?
C5 C4 H4 119.9 . . ?
C4 C5 H5 119.8 . . ?
C6 C5 C4 120.48(13) . . ?
C6 C5 H5 119.8 . . ?
C5 C6 H6 120.2 . . ?
C5 C6 C7 119.66(13) . . ?
C7 C6 H6 120.2 . . ?
C6 C7 H7 120.0 . . ?
C6 C7 C8 120.09(13) . . ?
C8 C7 H7 120.0 . . ?
C3 C8 H8 119.7 . . ?
C7 C8 C3 120.62(13) . . ?
C7 C8 H8 119.7 . . ?
N1 C9 C10 106.68(10) . . ?
N1 C9 C11 109.13(11) . . ?
N1 C9 C12 110.66(12) . . ?
C10 C9 C11 108.80(13) . . ?
C12 C9 C10 110.55(14) . . ?
C12 C9 C11 110.91(15) . . ?
C9 C10 H10A 109.5 . . ?
C9 C10 H10B 109.5 . . ?
C9 C10 H10C 109.5 . . ?
H10A C10 H10B 109.5 . . ?
H10A C10 H10C 109.5 . . ?
H10B C10 H10C 109.5 . . ?
C9 C11 H11A 109.5 . . ?
C9 C11 H11B 109.5 . . ?
C9 C11 H11C 109.5 . . ?
H11A C11 H11B 109.5 . . ?
H11A C11 H11C 109.5 . . ?
H11B C11 H11C 109.5 . . ?
C9 C12 H12A 109.5 . . ?
C9 C12 H12B 109.5 . . ?
C9 C12 H12C 109.5 . . ?
H12A C12 H12B 109.5 . . ?
H12A C12 H12C 109.5 . . ?
H12B C12 H12C 109.5 . . ?
C14 C13 N2 122.85(9) . . ?
C18 C13 N2 116.40(10) . . ?
C18 C13 C14 120.72(10) . . ?
C13 C14 C19 129.56(10) . . ?
C15 C14 C13 115.34(10) . . ?
C15 C14 C19 115.08(10) . . ?
C14 C15 H15 118.0 . . ?
C16 C15 C14 123.91(11) . . ?
C16 C15 H15 118.0 . . ?
C15 C16 H16 120.2 . . ?
C15 C16 C17 119.64(11) . . ?
C17 C16 H16 120.2 . . ?
C16 C17 H17 120.7 . . ?
C18 C17 C16 118.61(11) . . ?
C18 C17 H17 120.7 . . ?
C13 C18 H18 119.1 . . ?
C17 C18 C13 121.72(11) . . ?
C17 C18 H18 119.1 . . ?
C20 C19 C14 117.13(10) . . ?
C20 C19 C21 106.95(11) . . ?
C20 C19 C22 106.44(11) . . ?
C21 C19 C14 108.68(11) . . ?
C21 C19 C22 109.82(12) . . ?
C22 C19 C14 107.69(10) . . ?
C19 C20 H20A 109.5 . . ?
C19 C20 H20B 109.5 . . ?
C19 C20 H20C 109.5 . . ?
H20A C20 H20B 109.5 . . ?
H20A C20 H20C 109.5 . . ?
H20B C20 H20C 109.5 . . ?
C19 C21 H21A 109.5 . . ?
C19 C21 H21B 109.5 . . ?
C19 C21 H21C 109.5 . . ?
H21A C21 H21B 109.5 . . ?
H21A C21 H21C 109.5 . . ?
H21B C21 H21C 109.5 . . ?
C19 C22 H22A 109.5 . . ?
C19 C22 H22B 109.5 . . ?
C19 C22 H22C 109.5 . . ?
H22A C22 H22B 109.5 . . ?
H22A C22 H22C 109.5 . . ?
H22B C22 H22C 109.5 . . ?
O2 C23 N2 121.76(10) . . ?
O2 C23 C24 118.70(10) . . ?
N2 C23 C24 119.51(9) . . ?
C25 C24 C23 119.35(10) . . ?
C29 C24 C23 121.21(10) . . ?
C29 C24 C25 118.90(10) . . ?
C24 C25 H25 119.7 . . ?
C26 C25 C24 120.57(11) . . ?
C26 C25 H25 119.7 . . ?
C25 C26 H26 120.1 . . ?
C27 C26 C25 119.73(11) . . ?
C27 C26 H26 120.1 . . ?
C26 C27 H27 119.9 . . ?
C26 C27 C28 120.19(11) . . ?
C28 C27 H27 119.9 . . ?
C27 C28 H28 119.9 . . ?
C27 C28 C29 120.12(11) . . ?
C29 C28 H28 119.9 . . ?
C24 C29 H29 119.8 . . ?
C28 C29 C24 120.44(10) . . ?
C28 C29 H29 119.8 . . ?

loop_
_geom_bond_atom_site_label_1
_geom_bond_atom_site_label_2
_geom_bond_distance
_geom_bond_site_symmetry_2
_geom_bond_publ_flag
O1 C1 1.2237(13) . ?
O2 C23 1.2334(13) . ?
N1 H1 0.884(15) . ?
N1 C1 1.3396(14) . ?
N1 C9 1.4782(15) . ?
N2 C2 1.4931(13) . ?
N2 C13 1.4485(13) . ?
N2 C23 1.3625(14) . ?
C1 C2 1.5309(15) . ?
C2 H2 1.0000 . ?
C2 C3 1.5222(16) . ?
C3 C4 1.3893(17) . ?
C3 C8 1.3929(17) . ?
C4 H4 0.9500 . ?
C4 C5 1.3889(18) . ?
C5 H5 0.9500 . ?
C5 C6 1.380(2) . ?
C6 H6 0.9500 . ?
C6 C7 1.382(2) . ?
C7 H7 0.9500 . ?
C7 C8 1.387(2) . ?
C8 H8 0.9500 . ?
C9 C10 1.5166(18) . ?
C9 C11 1.526(2) . ?
C9 C12 1.508(2) . ?
C10 H10A 0.9800 . ?
C10 H10B 0.9800 . ?
C10 H10C 0.9800 . ?
C11 H11A 0.9800 . ?
C11 H11B 0.9800 . ?
C11 H11C 0.9800 . ?
C12 H12A 0.9800 . ?
C12 H12B 0.9800 . ?
C12 H12C 0.9800 . ?
C13 C14 1.4069(16) . ?
C13 C18 1.3996(15) . ?
C14 C15 1.4054(16) . ?
C14 C19 1.5468(16) . ?
C15 H15 0.9500 . ?
C15 C16 1.3767(18) . ?
C16 H16 0.9500 . ?
C16 C17 1.3826(18) . ?
C17 H17 0.9500 . ?
C17 C18 1.3809(15) . ?
C18 H18 0.9500 . ?
C19 C20 1.5355(18) . ?
C19 C21 1.5419(19) . ?
C19 C22 1.5464(19) . ?
C20 H20A 0.9800 . ?
C20 H20B 0.9800 . ?
C20 H20C 0.9800 . ?
C21 H21A 0.9800 . ?
C21 H21B 0.9800 . ?
C21 H21C 0.9800 . ?
C22 H22A 0.9800 . ?
C22 H22B 0.9800 . ?
C22 H22C 0.9800 . ?
C23 C24 1.5001(15) . ?
C24 C25 1.3911(16) . ?
C24 C29 1.3891(15) . ?
C25 H25 0.9500 . ?
C25 C26 1.3891(18) . ?
C26 H26 0.9500 . ?
C26 C27 1.3797(17) . ?
C27 H27 0.9500 . ?
C27 C28 1.3805(17) . ?
C28 H28 0.9500 . ?
C28 C29 1.3847(16) . ?
C29 H29 0.9500 . ?

loop_
_geom_torsion_atom_site_label_1
_geom_torsion_atom_site_label_2
_geom_torsion_atom_site_label_3
_geom_torsion_atom_site_label_4
_geom_torsion
_geom_torsion_site_symmetry_1
_geom_torsion_site_symmetry_2
_geom_torsion_site_symmetry_3
_geom_torsion_site_symmetry_4
_geom_torsion_publ_flag
O1 C1 C2 N2 47.97(14) . . . . ?
O1 C1 C2 C3 -76.05(13) . . . . ?
O2 C23 C24 C25 -47.47(16) . . . . ?
O2 C23 C24 C29 124.04(12) . . . . ?
N1 C1 C2 N2 -134.68(10) . . . . ?
N1 C1 C2 C3 101.30(11) . . . . ?
N2 C2 C3 C4 -104.08(12) . . . . ?
N2 C2 C3 C8 70.47(12) . . . . ?
N2 C13 C14 C15 175.33(9) . . . . ?
N2 C13 C14 C19 -6.03(18) . . . . ?
N2 C13 C18 C17 -176.56(10) . . . . ?
N2 C23 C24 C25 134.45(11) . . . . ?
N2 C23 C24 C29 -54.04(15) . . . . ?
C1 N1 C9 C10 -178.33(13) . . . . ?
C1 N1 C9 C11 64.29(17) . . . . ?
C1 N1 C9 C12 -58.02(18) . . . . ?
C1 C2 C3 C4 21.28(14) . . . . ?
C1 C2 C3 C8 -164.16(10) . . . . ?
C2 N2 C13 C14 110.86(12) . . . . ?
C2 N2 C13 C18 -71.16(13) . . . . ?
C2 N2 C23 O2 -14.09(16) . . . . ?
C2 N2 C23 C24 163.93(9) . . . . ?
C2 C3 C4 C5 171.99(10) . . . . ?
C2 C3 C8 C7 -171.55(11) . . . . ?
C3 C4 C5 C6 -0.16(18) . . . . ?
C4 C3 C8 C7 3.24(18) . . . . ?
C4 C5 C6 C7 2.2(2) . . . . ?
C5 C6 C7 C8 -1.5(2) . . . . ?
C6 C7 C8 C3 -1.3(2) . . . . ?
C8 C3 C4 C5 -2.52(17) . . . . ?
C9 N1 C1 O1 3.05(19) . . . . ?
C9 N1 C1 C2 -174.21(11) . . . . ?
C13 N2 C2 C1 -58.09(12) . . . . ?
C13 N2 C2 C3 67.02(12) . . . . ?
C13 N2 C23 O2 171.88(11) . . . . ?
C13 N2 C23 C24 -10.10(15) . . . . ?
C13 C14 C15 C16 1.69(17) . . . . ?
C13 C14 C19 C20 1.04(18) . . . . ?
C13 C14 C19 C21 122.31(13) . . . . ?
C13 C14 C19 C22 -118.78(13) . . . . ?
C14 C13 C18 C17 1.47(16) . . . . ?
C14 C15 C16 C17 0.41(19) . . . . ?
C15 C14 C19 C20 179.68(11) . . . . ?
C15 C14 C19 C21 -59.05(14) . . . . ?
C15 C14 C19 C22 59.86(14) . . . . ?
C15 C16 C17 C18 -1.64(17) . . . . ?
C16 C17 C18 C13 0.73(17) . . . . ?
C18 C13 C14 C15 -2.57(15) . . . . ?
C18 C13 C14 C19 176.07(11) . . . . ?
C19 C14 C15 C16 -177.15(11) . . . . ?
C23 N2 C2 C1 127.84(10) . . . . ?
C23 N2 C2 C3 -107.05(11) . . . . ?
C23 N2 C13 C14 -75.34(14) . . . . ?
C23 N2 C13 C18 102.65(12) . . . . ?
C23 C24 C25 C26 173.41(11) . . . . ?
C23 C24 C29 C28 -171.36(10) . . . . ?
C24 C25 C26 C27 -2.26(19) . . . . ?
C25 C24 C29 C28 0.19(17) . . . . ?
C25 C26 C27 C28 0.90(19) . . . . ?
C26 C27 C28 C29 0.98(18) . . . . ?
C27 C28 C29 C24 -1.54(17) . . . . ?
C29 C24 C25 C26 1.70(18) . . . . ?

loop_
_exptl_oxdiff_crystal_face_indexfrac_h
_exptl_oxdiff_crystal_face_indexfrac_k
_exptl_oxdiff_crystal_face_indexfrac_l
_exptl_oxdiff_crystal_face_x
_exptl_oxdiff_crystal_face_y
_exptl_oxdiff_crystal_face_z
1.0000 1.0000 -0.0000 0.1380 0.0763 0.0438
-1.0000 -1.0000 0.0000 -0.1380 -0.0763 -0.0438
-1.0000 -0.0000 1.0000 -0.1100 0.0280 0.0760
1.0000 0.0000 -1.0000 0.1100 -0.0280 -0.0760
1.0000 0.0000 -0.0000 0.1015 -0.0362 0.0324
-1.0000 -0.0000 0.0000 -0.1015 0.0362 -0.0324
1.0000 -0.0000 1.0000 0.0930 -0.0445 0.1408
-1.0000 0.0000 -1.0000 -0.0930 0.0445 -0.1408
1.0000 -1.0000 1.0000 0.0565 -0.1570 0.1294
-1.0000 1.0000 -1.0000 -0.0565 0.1570 -0.1294
-0.0000 -1.0000 -1.0000 -0.0280 -0.1043 -0.1198
-0.0000 -1.0000 0.0000 -0.0365 -0.1126 -0.0114
0.0000 1.0000 -0.0000 0.0365 0.1126 0.0114
0.0000 -1.0000 1.0000 -0.0450 -0.1208 0.0970
1.0000 -1.0000 -1.0000 0.0735 -0.1406 -0.0874
-1.0000 1.0000 1.0000 -0.0735 0.1406 0.0874
1.0000 -1.0000 -0.0000 0.0650 -0.1488 0.0210
-1.0000 1.0000 0.0000 -0.0650 0.1488 -0.0210
1.0000 1.0000 -1.0000 0.1465 0.0845 -0.0646
-1.0000 -1.0000 1.0000 -0.1465 -0.0845 0.0646
